data_4034453
loop_
_publ_author_name
'Ghosh, Sanjib'
'Roy, Biswajit'
'Bandyopadhyay, Subhajit'

_publ_section_title
;
 Formation or Cleavage of Rings via Sulfide-Mediated Reduction Offers
 Background-Free Detection of Sulfide.
;
_journal_issue 18
_journal_name_full 'The Journal of organic chemistry'
_journal_page_first 12031
_journal_page_last 12039
_journal_paper_doi 10.1021/acs.joc.9b01946
_journal_volume 84
_journal_year 2019
_chemical_formula_moiety 'C12 H11 N O'
_chemical_formula_sum 'C12 H11 N O'
_chemical_formula_weight 185.22
_space_group_crystal_system monoclinic
_space_group_IT_number 14
_space_group_name_Hall '-P 2yn'
_space_group_name_H-M_alt 'P 1 21/n 1'
_atom_sites_solution_hydrogens geom
_atom_sites_solution_primary dual
_audit_creation_date 2018-10-08
_audit_creation_method
;
Olex2 1.2
(compiled 2018.04.26 svn.r3504 for OlexSys, GUI svn.r5492)
;
_cell_angle_alpha 90
_cell_angle_beta 99.057(5)
_cell_angle_gamma 90
_cell_formula_units_Z 4
_cell_length_a 7.0898(4)
_cell_length_b 9.8867(4)
_cell_length_c 14.0714(7)
_cell_measurement_reflns_used 2132
_cell_measurement_temperature 293(2)
_cell_measurement_theta_max 26.7880
_cell_measurement_theta_min 2.5070
_cell_volume 974.03(8)
_computing_cell_refinement
;
CrysAlisPro, Agilent Technologies,
Version 1.171.37.34 (release 22-05-2014 CrysAlis171 .NET)
(compiled May 22 2014,16:03:01)
;
_computing_data_collection
;
CrysAlisPro, Agilent Technologies,
Version 1.171.37.34 (release 22-05-2014 CrysAlis171 .NET)
(compiled May 22 2014,16:03:01)
;
_computing_data_reduction
;
CrysAlisPro, Agilent Technologies,
Version 1.171.37.34 (release 22-05-2014 CrysAlis171 .NET)
(compiled May 22 2014,16:03:01)
;
_computing_molecular_graphics 'Olex2 (Dolomanov et al., 2009)'
_computing_publication_material 'Olex2 (Dolomanov et al., 2009)'
_computing_structure_refinement 'ShelXL (Sheldrick, 2015)'
_computing_structure_solution 'ShelXT (Sheldrick, 2015)'
_diffrn_ambient_temperature 293(2)
_diffrn_detector 'CCD plate'
_diffrn_detector_area_resol_mean 7.9580
_diffrn_detector_type Eos
_diffrn_measured_fraction_theta_full 0.997
_diffrn_measured_fraction_theta_max 0.909
_diffrn_measurement_details
;
#__ type_ start__ end____ width___ exp.time_
  1 omega   35.00  121.00   1.0000   75.0000
omega____ theta____ kappa____ phi______ frames
    -       26.5621  178.0000    0.0000 86

#__ type_ start__ end____ width___ exp.time_
  2 omega  -55.00   82.00   1.0000   75.0000
omega____ theta____ kappa____ phi______ frames
    -       26.5621  -38.0000  -30.0000 137

#__ type_ start__ end____ width___ exp.time_
  3 omega   35.00  121.00   1.0000   75.0000
omega____ theta____ kappa____ phi______ frames
    -       26.5621  178.0000  150.0000 86

#__ type_ start__ end____ width___ exp.time_
  4 omega  -11.00   50.00   1.0000   75.0000
omega____ theta____ kappa____ phi______ frames
    -       26.5621   57.0000  120.0000 61

#__ type_ start__ end____ width___ exp.time_
  5 omega  -11.00  103.00   1.0000   75.0000
omega____ theta____ kappa____ phi______ frames
    -       26.5621   57.0000    0.0000 114
;
_diffrn_measurement_device 'four-circle diffractometer'
_diffrn_measurement_device_type 'SuperNova, Dual, Cu at zero, Eos'
_diffrn_measurement_method '\w scans'
_diffrn_orient_matrix_UB_11 0.0364577000
_diffrn_orient_matrix_UB_12 0.0612584000
_diffrn_orient_matrix_UB_13 -0.0160692000
_diffrn_orient_matrix_UB_21 -0.0123390000
_diffrn_orient_matrix_UB_22 -0.0256302000
_diffrn_orient_matrix_UB_23 -0.0477037000
_diffrn_orient_matrix_UB_31 -0.0936822000
_diffrn_orient_matrix_UB_32 0.0270841000
_diffrn_orient_matrix_UB_33 -0.0086666000
_diffrn_radiation_monochromator mirror
_diffrn_radiation_probe x-ray
_diffrn_radiation_type MoK\a
_diffrn_radiation_wavelength 0.71073
_diffrn_reflns_av_R_equivalents 0.0295
_diffrn_reflns_av_unetI/netI 0.0277
_diffrn_reflns_Laue_measured_fraction_full 0.997
_diffrn_reflns_Laue_measured_fraction_max 0.909
_diffrn_reflns_limit_h_max 8
_diffrn_reflns_limit_h_min -9
_diffrn_reflns_limit_k_max 12
_diffrn_reflns_limit_k_min -12
_diffrn_reflns_limit_l_max 18
_diffrn_reflns_limit_l_min -18
_diffrn_reflns_number 6802
_diffrn_reflns_point_group_measured_fraction_full 0.997
_diffrn_reflns_point_group_measured_fraction_max 0.909
_diffrn_reflns_theta_full 25.242
_diffrn_reflns_theta_max 27.653
_diffrn_reflns_theta_min 2.528
_diffrn_source 'SuperNova (Mo) X-ray Source'
_exptl_absorpt_coefficient_mu 0.081
_exptl_absorpt_correction_T_max 1.00000
_exptl_absorpt_correction_T_min 0.70643
_exptl_absorpt_correction_type multi-scan
_exptl_absorpt_process_details
;
CrysAlisPro, Agilent Technologies,
Version 1.171.37.34 (release 22-05-2014 CrysAlis171 .NET)
(compiled May 22 2014,16:03:01)
Empirical absorption correction using spherical harmonics,
 implemented in SCALE3 ABSPACK scaling algorithm.
;
_exptl_crystal_colour 'clear whiteish colourless'
_exptl_crystal_colour_lustre clear
_exptl_crystal_colour_modifier whiteish
_exptl_crystal_colour_primary colourless
_exptl_crystal_density_diffrn 1.263
_exptl_crystal_description block
_exptl_crystal_F_000 392
_exptl_crystal_size_max 0.2589
_exptl_crystal_size_mid 0.2487
_exptl_crystal_size_min 0.1211
_refine_diff_density_max 0.151
_refine_diff_density_min -0.221
_refine_diff_density_rms 0.050
_refine_ls_extinction_method none
_refine_ls_goodness_of_fit_ref 1.139
_refine_ls_hydrogen_treatment constr
_refine_ls_matrix_type full
_refine_ls_number_parameters 129
_refine_ls_number_reflns 2071
_refine_ls_number_restraints 0
_refine_ls_restrained_S_all 1.139
_refine_ls_R_factor_all 0.0784
_refine_ls_R_factor_gt 0.0599
_refine_ls_shift/su_max 0.000
_refine_ls_shift/su_mean 0.000
_refine_ls_structure_factor_coef Fsqd
_refine_ls_weighting_details 'w=1/[\s^2^(Fo^2^)+(0.0455P)^2^+0.4183P] where P=(Fo^2^+2Fc^2^)/3'
_refine_ls_weighting_scheme calc
_refine_ls_wR_factor_gt 0.1500
_refine_ls_wR_factor_ref 0.1597
_reflns_Friedel_coverage 0.000
_reflns_number_gt 1535
_reflns_number_total 2071
_reflns_threshold_expression 'I > 2\s(I)'
_cod_data_source_file jo9b01946_si_005.cif
_cod_data_source_block sb-br-aun
_cod_database_code 4034453
_shelx_shelxl_version_number 2014/7
_chemical_oxdiff_formula 'C H O N'
_shelx_space_group_comment
;
The symmetry employed for this shelxl refinement is uniquely defined
by the following loop, which should always be used as a source of
symmetry information in preference to the above space-group names.
They are only intended as comments.
;
_shelx_estimated_absorpt_t_max 0.990
_shelx_estimated_absorpt_t_min 0.979
_reflns_odcompleteness_completeness 99.59
_reflns_odcompleteness_iscentric 1
_reflns_odcompleteness_theta 25.63
_olex2_refinement_description
;
1. Fixed Uiso
 At 1.2 times of:
  All C(H) groups
 At 1.5 times of:
  All C(H,H,H) groups
2.a Aromatic/amide H refined with riding coordinates:
 C4(H4), C3(H3), C2(H2), C1(H1), C7(H7)
2.b Idealised Me refined as rotating group:
 C10(H10A,H10B,H10C), C12(H12A,H12B,H12C)
;
_olex2_date_sample_data_collection 2018-10-05
_olex2_submission_special_instructions 'No special instructions were received'

loop_
_space_group_symop_operation_xyz
'x, y, z'
'-x+1/2, y+1/2, -z+1/2'
'-x, -y, -z'
'x-1/2, -y-1/2, z-1/2'

loop_
_atom_site_label
_atom_site_type_symbol
_atom_site_fract_x
_atom_site_fract_y
_atom_site_fract_z
_atom_site_U_iso_or_equiv
_atom_site_adp_type
_atom_site_occupancy
_atom_site_site_symmetry_order
_atom_site_calc_flag
_atom_site_refinement_flags_posn
O1 O 0.3024(3) 0.17761(18) 0.69864(13) 0.0998(8) Uani 1 1 d .
N1 N 0.2366(2) 0.33877(17) 0.41802(12) 0.0505(5) Uani 1 1 d .
C10 C 0.2879(4) 0.1310(2) 0.5032(2) 0.0758(8) Uani 1 1 d .
H10A H 0.1785 0.0915 0.5249 0.114 Uiso 1 1 calc GR
H10B H 0.4016 0.1042 0.5454 0.114 Uiso 1 1 calc GR
H10C H 0.2947 0.1006 0.4391 0.114 Uiso 1 1 calc GR
C9 C 0.2704(3) 0.2830(2) 0.50379(15) 0.0481(5) Uani 1 1 d .
C5 C 0.2190(3) 0.4761(2) 0.41075(13) 0.0425(5) Uani 1 1 d .
C4 C 0.1791(3) 0.5349(2) 0.31817(14) 0.0550(6) Uani 1 1 d .
H4 H 0.1617 0.4798 0.2639 0.066 Uiso 1 1 calc R
C3 C 0.1659(3) 0.6715(2) 0.30783(15) 0.0593(6) Uani 1 1 d .
H3 H 0.1402 0.7090 0.2466 0.071 Uiso 1 1 calc R
C2 C 0.1906(3) 0.7557(2) 0.38824(16) 0.0584(6) Uani 1 1 d .
H2 H 0.1822 0.8490 0.3802 0.070 Uiso 1 1 calc R
C1 C 0.2270(3) 0.7023(2) 0.47865(15) 0.0510(5) Uani 1 1 d .
H1 H 0.2420 0.7594 0.5319 0.061 Uiso 1 1 calc R
C6 C 0.2419(3) 0.56103(18) 0.49180(13) 0.0403(4) Uani 1 1 d .
C7 C 0.2778(3) 0.49847(19) 0.58263(13) 0.0423(5) Uani 1 1 d .
H7 H 0.2924 0.5515 0.6379 0.051 Uiso 1 1 calc R
C8 C 0.2916(3) 0.36079(19) 0.59092(13) 0.0419(5) Uani 1 1 d .
C11 C 0.3231(3) 0.2972(2) 0.68865(15) 0.0535(6) Uani 1 1 d .
C12 C 0.3790(4) 0.3825(2) 0.77534(15) 0.0641(7) Uani 1 1 d .
H12A H 0.4676 0.4506 0.7618 0.096 Uiso 1 1 calc GR
H12B H 0.4380 0.3270 0.8277 0.096 Uiso 1 1 calc GR
H12C H 0.2675 0.4251 0.7926 0.096 Uiso 1 1 calc GR

loop_
_atom_site_aniso_label
_atom_site_aniso_U_11
_atom_site_aniso_U_22
_atom_site_aniso_U_33
_atom_site_aniso_U_23
_atom_site_aniso_U_13
_atom_site_aniso_U_12
O1 0.155(2) 0.0540(11) 0.0800(13) 0.0246(9) -0.0123(12) -0.0197(12)
N1 0.0542(11) 0.0473(10) 0.0494(10) -0.0084(8) 0.0060(8) -0.0009(8)
C10 0.098(2) 0.0421(13) 0.0837(18) -0.0091(12) 0.0034(15) 0.0064(12)
C9 0.0451(12) 0.0408(11) 0.0577(12) -0.0039(9) 0.0056(9) -0.0007(8)
C5 0.0384(10) 0.0469(11) 0.0430(10) -0.0016(8) 0.0089(8) -0.0013(8)
C4 0.0578(14) 0.0678(14) 0.0400(11) -0.0031(10) 0.0097(9) -0.0024(11)
C3 0.0605(14) 0.0724(16) 0.0457(11) 0.0167(11) 0.0110(10) 0.0013(12)
C2 0.0651(15) 0.0487(12) 0.0637(14) 0.0139(10) 0.0172(11) 0.0019(11)
C1 0.0619(14) 0.0436(11) 0.0495(11) 0.0013(9) 0.0153(10) -0.0006(10)
C6 0.0399(10) 0.0408(10) 0.0419(10) 0.0002(8) 0.0113(8) -0.0013(8)
C7 0.0457(11) 0.0429(10) 0.0390(10) -0.0015(8) 0.0086(8) -0.0025(8)
C8 0.0387(10) 0.0401(10) 0.0467(10) 0.0018(8) 0.0062(8) -0.0014(8)
C11 0.0516(13) 0.0509(12) 0.0568(13) 0.0121(10) 0.0045(10) 0.0006(10)
C12 0.0782(17) 0.0694(15) 0.0454(12) 0.0109(11) 0.0113(11) 0.0112(13)

loop_
_atom_type_symbol
_atom_type_description
_atom_type_scat_dispersion_real
_atom_type_scat_dispersion_imag
_atom_type_scat_source
C C 0.0033 0.0016 'International Tables Vol C Tables 4.2.6.8 and 6.1.1.4'
H H 0.0000 0.0000 'International Tables Vol C Tables 4.2.6.8 and 6.1.1.4'
N N 0.0061 0.0033 'International Tables Vol C Tables 4.2.6.8 and 6.1.1.4'
O O 0.0106 0.0060 'International Tables Vol C Tables 4.2.6.8 and 6.1.1.4'

loop_
_geom_angle_atom_site_label_1
_geom_angle_atom_site_label_2
_geom_angle_atom_site_label_3
_geom_angle
C9 N1 C5 119.16(17)
H10A C10 H10B 109.5
H10A C10 H10C 109.5
H10B C10 H10C 109.5
C9 C10 H10A 109.5
C9 C10 H10B 109.5
C9 C10 H10C 109.5
N1 C9 C10 114.62(19)
N1 C9 C8 122.61(18)
C8 C9 C10 122.8(2)
N1 C5 C4 118.72(18)
N1 C5 C6 122.40(17)
C6 C5 C4 118.88(19)
C5 C4 H4 119.8
C3 C4 C5 120.5(2)
C3 C4 H4 119.8
C4 C3 H3 119.7
C4 C3 C2 120.6(2)
C2 C3 H3 119.7
C3 C2 H2 119.7
C1 C2 C3 120.5(2)
C1 C2 H2 119.7
C2 C1 H1 119.9
C2 C1 C6 120.3(2)
C6 C1 H1 119.9
C5 C6 C1 119.24(18)
C5 C6 C7 117.14(17)
C7 C6 C1 123.62(18)
C6 C7 H7 119.5
C8 C7 C6 121.01(18)
C8 C7 H7 119.5
C9 C8 C11 122.71(18)
C7 C8 C9 117.64(18)
C7 C8 C11 119.64(18)
O1 C11 C8 121.1(2)
O1 C11 C12 119.0(2)
C12 C11 C8 119.89(18)
C11 C12 H12A 109.5
C11 C12 H12B 109.5
C11 C12 H12C 109.5
H12A C12 H12B 109.5
H12A C12 H12C 109.5
H12B C12 H12C 109.5

loop_
_geom_bond_atom_site_label_1
_geom_bond_atom_site_label_2
_geom_bond_distance
O1 C11 1.203(3)
N1 C9 1.314(3)
N1 C5 1.366(3)
C10 H10A 0.9600
C10 H10B 0.9600
C10 H10C 0.9600
C10 C9 1.507(3)
C9 C8 1.435(3)
C5 C4 1.414(3)
C5 C6 1.405(3)
C4 H4 0.9300
C4 C3 1.359(3)
C3 H3 0.9300
C3 C2 1.393(3)
C2 H2 0.9300
C2 C1 1.364(3)
C1 H1 0.9300
C1 C6 1.411(3)
C6 C7 1.407(3)
C7 H7 0.9300
C7 C8 1.368(3)
C8 C11 1.496(3)
C11 C12 1.485(3)
C12 H12A 0.9600
C12 H12B 0.9600
C12 H12C 0.9600
